data_4329899
loop_
_publ_author_name
'David V. Partyka'
'Matthias Zeller'
'Allen D. Hunter'
'Thomas G. Gray'

_publ_section_title
;
 Arylgold(I) Complexes from Base-Assisted Transmetalation: Structures, NMR
 Properties, and Density-Functional Theory Calculations
;
_journal_name_full 'Inorganic Chemistry'
_journal_page_first 8394
_journal_page_last 8401
_journal_paper_doi 10.1021/ic3009464
_journal_volume 51
_journal_year 2012
_chemical_formula_sum 'C21 H36 Au P'
_chemical_formula_weight 516.43
_chemical_name_systematic
; 
 ? 
;
_space_group_IT_number 14
_symmetry_cell_setting monoclinic
_symmetry_space_group_name_Hall '-P 2ybc'
_symmetry_space_group_name_H-M 'P 1 21/c 1'
_atom_sites_solution_hydrogens geom
_atom_sites_solution_primary direct
_atom_sites_solution_secondary difmap
_audit_creation_method SHELXL-97
_cell_angle_alpha 90.00
_cell_angle_beta 118.546(2)
_cell_angle_gamma 90.00
_cell_formula_units_Z 4
_cell_length_a 17.478(3)
_cell_length_b 7.5496(14)
_cell_length_c 17.326(3)
_cell_measurement_reflns_used 3943
_cell_measurement_temperature 100(2)
_cell_measurement_theta_max 31.528
_cell_measurement_theta_min 2.653
_cell_volume 2008.3(6)
_computing_cell_refinement 'Apex2 v2.1-4'
_computing_data_collection 'Apex2 v2.1-4 (Bruker, 2007)'
_computing_data_reduction 'Apex2 v2.1-4'
_computing_molecular_graphics 'SHELXTL 6.14'
_computing_publication_material 'SHELXTL 6.14'
_computing_structure_refinement 'SHELXTL 6.14'
_computing_structure_solution 'SHELXTL 6.14 (Bruker, 2000-2003)'
_diffrn_ambient_temperature 100(2)
_diffrn_measured_fraction_theta_full 0.996
_diffrn_measured_fraction_theta_max 0.996
_diffrn_measurement_device_type 'Bruker AXS SMART APEX CCD diffractometer'
_diffrn_measurement_method '\w scans'
_diffrn_radiation_monochromator graphite
_diffrn_radiation_source 'fine-focus sealed tube'
_diffrn_radiation_type MoK\a
_diffrn_radiation_wavelength 0.71073
_diffrn_reflns_av_R_equivalents 0.0544
_diffrn_reflns_av_sigmaI/netI 0.0314
_diffrn_reflns_limit_h_max 20
_diffrn_reflns_limit_h_min -23
_diffrn_reflns_limit_k_max 10
_diffrn_reflns_limit_k_min 0
_diffrn_reflns_limit_l_max 23
_diffrn_reflns_limit_l_min 0
_diffrn_reflns_number 28166
_diffrn_reflns_theta_full 28.28
_diffrn_reflns_theta_max 28.28
_diffrn_reflns_theta_min 2.35
_diffrn_standards_number 0
_exptl_absorpt_coefficient_mu 7.404
_exptl_absorpt_correction_T_max 0.329
_exptl_absorpt_correction_T_min 0.127
_exptl_absorpt_correction_type multi-scan
_exptl_absorpt_process_details 'TWINABS (Sheldrick, 2007)'
_exptl_crystal_colour colourless
_exptl_crystal_density_diffrn 1.708
_exptl_crystal_description block
_exptl_crystal_F_000 1024
_exptl_crystal_size_max 0.55
_exptl_crystal_size_mid 0.21
_exptl_crystal_size_min 0.15
_refine_diff_density_max 1.523
_refine_diff_density_min -1.865
_refine_diff_density_rms 0.265
_refine_ls_extinction_method none
_refine_ls_goodness_of_fit_ref 1.191
_refine_ls_hydrogen_treatment constr
_refine_ls_matrix_type full
_refine_ls_number_parameters 210
_refine_ls_number_reflns 5089
_refine_ls_number_restraints 0
_refine_ls_restrained_S_all 1.191
_refine_ls_R_factor_all 0.0435
_refine_ls_R_factor_gt 0.0402
_refine_ls_shift/su_max 0.001
_refine_ls_shift/su_mean 0.000
_refine_ls_structure_factor_coef Fsqd
_refine_ls_weighting_details 'calc w=1/[\s^2^(Fo^2^)+(0.0847P)^2^+10.4889P] where P=(Fo^2^+2Fc^2^)/3'
_refine_ls_weighting_scheme calc
_refine_ls_wR_factor_gt 0.1342
_refine_ls_wR_factor_ref 0.1388
_reflns_number_gt 4766
_reflns_number_total 5089
_reflns_threshold_expression I>2\s(I)
_cod_data_source_file ic3009464_si_002_5.cif
_cod_data_source_block Cpd_7_08mz034_0m
_cod_database_code 4329899

loop_
_symmetry_equiv_pos_as_xyz
'x, y, z'
'-x, y+1/2, -z+1/2'
'-x, -y, -z'
'x, -y-1/2, z-1/2'

loop_
_atom_site_label
_atom_site_type_symbol
_atom_site_fract_x
_atom_site_fract_y
_atom_site_fract_z
_atom_site_U_iso_or_equiv
_atom_site_adp_type
_atom_site_occupancy
_atom_site_symmetry_multiplicity
_atom_site_calc_flag
_atom_site_refinement_flags
Au1 Au 0.292120(17) 0.74012(3) 0.363437(18) 0.01101(11) Uani 1 1 d .
C1 C 0.1585(5) 0.3736(10) 0.2838(5) 0.0089(13) Uani 1 1 d .
H1 H 0.1068 0.4528 0.2654 0.011 Uiso 1 1 calc R
C2 C 0.1267(5) 0.2059(11) 0.2261(5) 0.0140(15) Uani 1 1 d .
H2A H 0.1007 0.2397 0.1634 0.017 Uiso 1 1 calc R
H2B H 0.1768 0.1269 0.2400 0.017 Uiso 1 1 calc R
C3 C 0.0591(5) 0.1076(11) 0.2418(6) 0.0158(16) Uani 1 1 d .
H3A H 0.0403 -0.0005 0.2050 0.019 Uiso 1 1 calc R
H3B H 0.0073 0.1840 0.2243 0.019 Uiso 1 1 calc R
C4 C 0.0965(5) 0.0561(11) 0.3388(6) 0.0175(16) Uani 1 1 d .
H4A H 0.0518 -0.0078 0.3476 0.021 Uiso 1 1 calc R
H4B H 0.1470 -0.0239 0.3560 0.021 Uiso 1 1 calc R
C5 C 0.1252(6) 0.2226(11) 0.3962(6) 0.0158(16) Uani 1 1 d .
H5A H 0.1510 0.1881 0.4588 0.019 Uiso 1 1 calc R
H5B H 0.0738 0.2978 0.3819 0.019 Uiso 1 1 calc R
C6 C 0.1924(5) 0.3289(11) 0.3817(5) 0.0147(16) Uani 1 1 d .
H6A H 0.2468 0.2594 0.4036 0.018 Uiso 1 1 calc R
H6B H 0.2061 0.4402 0.4160 0.018 Uiso 1 1 calc R
C7 C 0.3312(5) 0.3420(10) 0.2937(5) 0.0115(14) Uani 1 1 d .
H7 H 0.3290 0.2508 0.3344 0.014 Uiso 1 1 calc R
C8 C 0.3248(5) 0.2405(10) 0.2138(6) 0.0147(15) Uani 1 1 d .
H8A H 0.2673 0.1814 0.1826 0.018 Uiso 1 1 calc R
H8B H 0.3298 0.3245 0.1727 0.018 Uiso 1 1 calc R
C9 C 0.3974(5) 0.1013(11) 0.2434(6) 0.0163(16) Uani 1 1 d .
H9A H 0.3893 0.0118 0.2806 0.020 Uiso 1 1 calc R
H9B H 0.3936 0.0400 0.1912 0.020 Uiso 1 1 calc R
C10 C 0.4874(5) 0.1855(11) 0.2951(5) 0.0149(15) Uani 1 1 d .
H10A H 0.4986 0.2640 0.2559 0.018 Uiso 1 1 calc R
H10B H 0.5324 0.0915 0.3170 0.018 Uiso 1 1 calc R
C11 C 0.4935(5) 0.2927(11) 0.3727(6) 0.0161(15) Uani 1 1 d .
H11A H 0.5507 0.3530 0.4024 0.019 Uiso 1 1 calc R
H11B H 0.4897 0.2114 0.4155 0.019 Uiso 1 1 calc R
C12 C 0.4205(4) 0.4319(11) 0.3432(5) 0.0117(14) Uani 1 1 d .
H12A H 0.4248 0.4950 0.3952 0.014 Uiso 1 1 calc R
H12B H 0.4272 0.5199 0.3044 0.014 Uiso 1 1 calc R
C13 C 0.1924(5) 0.5706(10) 0.1551(5) 0.0113(13) Uani 1 1 d .
H13 H 0.1816 0.4626 0.1179 0.014 Uiso 1 1 calc R
C14 C 0.2559(5) 0.6937(12) 0.1415(6) 0.0160(15) Uani 1 1 d .
H14A H 0.2704 0.7969 0.1813 0.019 Uiso 1 1 calc R
H14B H 0.3105 0.6287 0.1570 0.019 Uiso 1 1 calc R
C15 C 0.2167(6) 0.7590(13) 0.0467(6) 0.0211(18) Uani 1 1 d .
H15A H 0.2071 0.6571 0.0071 0.025 Uiso 1 1 calc R
H15B H 0.2578 0.8415 0.0411 0.025 Uiso 1 1 calc R
C16 C 0.1302(6) 0.8533(12) 0.0199(6) 0.0218(18) Uani 1 1 d .
H16A H 0.1408 0.9612 0.0560 0.026 Uiso 1 1 calc R
H16B H 0.1044 0.8901 -0.0424 0.026 Uiso 1 1 calc R
C17 C 0.0661(6) 0.7332(13) 0.0317(6) 0.024(2) Uani 1 1 d .
H17A H 0.0122 0.8000 0.0172 0.029 Uiso 1 1 calc R
H17B H 0.0505 0.6314 -0.0091 0.029 Uiso 1 1 calc R
C18 C 0.1060(5) 0.6657(12) 0.1260(6) 0.0160(16) Uani 1 1 d .
H18A H 0.1153 0.7670 0.1658 0.019 Uiso 1 1 calc R
H18B H 0.0646 0.5834 0.1312 0.019 Uiso 1 1 calc R
C19 C 0.3455(5) 0.9460(11) 0.4451(6) 0.0160(16) Uani 1 1 d .
C20 C 0.3845(6) 1.0657(12) 0.4929(5) 0.0173(16) Uani 1 1 d .
C21 C 0.4324(6) 1.2160(12) 0.5499(6) 0.0221(17) Uani 1 1 d .
H21A H 0.4156 1.3257 0.5155 0.033 Uiso 1 1 calc R
H21B H 0.4952 1.1968 0.5740 0.033 Uiso 1 1 calc R
H21C H 0.4183 1.2252 0.5982 0.033 Uiso 1 1 calc R
P1 P 0.24182(12) 0.5015(2) 0.27124(14) 0.0099(3) Uani 1 1 d .

loop_
_atom_site_aniso_label
_atom_site_aniso_U_11
_atom_site_aniso_U_22
_atom_site_aniso_U_33
_atom_site_aniso_U_23
_atom_site_aniso_U_13
_atom_site_aniso_U_12
Au1 0.01115(16) 0.00982(15) 0.01176(16) -0.00112(10) 0.00523(12) -0.00001(10)
C1 0.008(3) 0.010(3) 0.007(3) -0.003(3) 0.002(3) -0.003(2)
C2 0.017(4) 0.018(4) 0.009(3) -0.003(3) 0.008(3) -0.005(3)
C3 0.010(4) 0.018(4) 0.017(4) -0.001(3) 0.006(3) -0.004(3)
C4 0.015(4) 0.009(3) 0.028(5) 0.005(3) 0.011(3) 0.001(3)
C5 0.020(4) 0.011(4) 0.024(4) 0.002(3) 0.017(3) -0.001(3)
C6 0.012(3) 0.017(4) 0.017(4) 0.003(3) 0.008(3) -0.001(3)
C7 0.010(3) 0.012(3) 0.012(4) -0.005(3) 0.005(3) -0.002(3)
C8 0.017(4) 0.011(4) 0.020(4) -0.002(3) 0.012(3) 0.001(3)
C9 0.018(4) 0.015(4) 0.020(4) -0.002(3) 0.013(3) -0.001(3)
C10 0.014(4) 0.017(4) 0.016(4) 0.003(3) 0.008(3) 0.004(3)
C11 0.013(4) 0.017(4) 0.017(4) 0.002(3) 0.006(3) 0.003(3)
C12 0.006(3) 0.014(4) 0.013(4) -0.001(3) 0.004(3) -0.003(3)
C13 0.014(3) 0.016(3) 0.007(3) -0.003(3) 0.008(3) -0.002(3)
C14 0.015(4) 0.024(4) 0.008(4) -0.001(3) 0.005(3) -0.004(3)
C15 0.019(4) 0.027(5) 0.021(4) 0.006(4) 0.012(4) -0.001(3)
C16 0.021(4) 0.023(4) 0.016(4) 0.010(3) 0.005(3) 0.004(3)
C17 0.015(4) 0.032(5) 0.022(5) 0.006(4) 0.006(4) -0.001(3)
C18 0.012(4) 0.017(4) 0.020(4) 0.003(3) 0.009(3) 0.003(3)
C19 0.018(4) 0.011(3) 0.022(4) 0.001(3) 0.012(3) 0.000(3)
C20 0.019(4) 0.019(4) 0.014(4) 0.003(3) 0.008(3) 0.000(3)
C21 0.029(5) 0.017(4) 0.020(4) -0.002(3) 0.012(4) -0.005(3)
P1 0.0088(8) 0.0109(8) 0.0101(8) -0.0007(6) 0.0046(7) -0.0006(7)

loop_
_atom_type_symbol
_atom_type_description
_atom_type_scat_dispersion_real
_atom_type_scat_dispersion_imag
_atom_type_scat_source
C C 0.0033 0.0016 'International Tables Vol C Tables 4.2.6.8 and 6.1.1.4'
H H 0.0000 0.0000 'International Tables Vol C Tables 4.2.6.8 and 6.1.1.4'
P P 0.1023 0.0942 'International Tables Vol C Tables 4.2.6.8 and 6.1.1.4'
Au Au -2.0133 8.8022 'International Tables Vol C Tables 4.2.6.8 and 6.1.1.4'

loop_
_geom_angle_atom_site_label_1
_geom_angle_atom_site_label_2
_geom_angle_atom_site_label_3
_geom_angle
C19 Au1 P1 175.5(2)
C2 C1 C6 111.3(6)
C2 C1 P1 114.4(5)
C6 C1 P1 109.5(5)
C2 C1 H1 107.1
C6 C1 H1 107.1
P1 C1 H1 107.1
C3 C2 C1 110.7(7)
C3 C2 H2A 109.5
C1 C2 H2A 109.5
C3 C2 H2B 109.5
C1 C2 H2B 109.5
H2A C2 H2B 108.1
C2 C3 C4 110.9(6)
C2 C3 H3A 109.5
C4 C3 H3A 109.5
C2 C3 H3B 109.5
C4 C3 H3B 109.5
H3A C3 H3B 108.0
C5 C4 C3 109.9(7)
C5 C4 H4A 109.7
C3 C4 H4A 109.7
C5 C4 H4B 109.7
C3 C4 H4B 109.7
H4A C4 H4B 108.2
C4 C5 C6 111.1(7)
C4 C5 H5A 109.4
C6 C5 H5A 109.4
C4 C5 H5B 109.4
C6 C5 H5B 109.4
H5A C5 H5B 108.0
C5 C6 C1 111.8(7)
C5 C6 H6A 109.3
C1 C6 H6A 109.3
C5 C6 H6B 109.3
C1 C6 H6B 109.3
H6A C6 H6B 107.9
C12 C7 C8 109.9(6)
C12 C7 P1 111.0(5)
C8 C7 P1 116.2(6)
C12 C7 H7 106.3
C8 C7 H7 106.3
P1 C7 H7 106.3
C9 C8 C7 110.3(7)
C9 C8 H8A 109.6
C7 C8 H8A 109.6
C9 C8 H8B 109.6
C7 C8 H8B 109.6
H8A C8 H8B 108.1
C10 C9 C8 111.5(7)
C10 C9 H9A 109.3
C8 C9 H9A 109.3
C10 C9 H9B 109.3
C8 C9 H9B 109.3
H9A C9 H9B 108.0
C9 C10 C11 110.8(7)
C9 C10 H10A 109.5
C11 C10 H10A 109.5
C9 C10 H10B 109.5
C11 C10 H10B 109.5
H10A C10 H10B 108.1
C10 C11 C12 111.8(7)
C10 C11 H11A 109.3
C12 C11 H11A 109.3
C10 C11 H11B 109.3
C12 C11 H11B 109.3
H11A C11 H11B 107.9
C7 C12 C11 110.1(6)
C7 C12 H12A 109.6
C11 C12 H12A 109.6
C7 C12 H12B 109.6
C11 C12 H12B 109.6
H12A C12 H12B 108.1
C18 C13 C14 109.6(7)
C18 C13 P1 111.5(6)
C14 C13 P1 109.8(5)
C18 C13 H13 108.6
C14 C13 H13 108.6
P1 C13 H13 108.6
C15 C14 C13 111.8(7)
C15 C14 H14A 109.3
C13 C14 H14A 109.3
C15 C14 H14B 109.3
C13 C14 H14B 109.3
H14A C14 H14B 107.9
C14 C15 C16 110.3(7)
C14 C15 H15A 109.6
C16 C15 H15A 109.6
C14 C15 H15B 109.6
C16 C15 H15B 109.6
H15A C15 H15B 108.1
C17 C16 C15 111.4(7)
C17 C16 H16A 109.4
C15 C16 H16A 109.4
C17 C16 H16B 109.4
C15 C16 H16B 109.4
H16A C16 H16B 108.0
C18 C17 C16 110.7(7)
C18 C17 H17A 109.5
C16 C17 H17A 109.5
C18 C17 H17B 109.5
C16 C17 H17B 109.5
H17A C17 H17B 108.1
C13 C18 C17 112.6(7)
C13 C18 H18A 109.1
C17 C18 H18A 109.1
C13 C18 H18B 109.1
C17 C18 H18B 109.1
H18A C18 H18B 107.8
C20 C19 Au1 173.4(8)
C19 C20 C21 178.6(9)
C20 C21 H21A 109.5
C20 C21 H21B 109.5
H21A C21 H21B 109.5
C20 C21 H21C 109.5
H21A C21 H21C 109.5
H21B C21 H21C 109.5
C1 P1 C13 107.0(3)
C1 P1 C7 105.5(4)
C13 P1 C7 108.6(4)
C1 P1 Au1 113.1(2)
C13 P1 Au1 111.3(3)
C7 P1 Au1 111.1(2)

loop_
_geom_bond_atom_site_label_1
_geom_bond_atom_site_label_2
_geom_bond_distance
Au1 C19 2.007(8)
Au1 P1 2.286(2)
C1 C2 1.542(10)
C1 C6 1.544(11)
C1 P1 1.845(8)
C1 H1 1.0000
C2 C3 1.526(11)
C2 H2A 0.9900
C2 H2B 0.9900
C3 C4 1.534(12)
C3 H3A 0.9900
C3 H3B 0.9900
C4 C5 1.531(12)
C4 H4A 0.9900
C4 H4B 0.9900
C5 C6 1.539(11)
C5 H5A 0.9900
C5 H5B 0.9900
C6 H6A 0.9900
C6 H6B 0.9900
C7 C12 1.534(10)
C7 C8 1.538(11)
C7 P1 1.860(8)
C7 H7 1.0000
C8 C9 1.536(11)
C8 H8A 0.9900
C8 H8B 0.9900
C9 C10 1.527(11)
C9 H9A 0.9900
C9 H9B 0.9900
C10 C11 1.528(12)
C10 H10A 0.9900
C10 H10B 0.9900
C11 C12 1.539(11)
C11 H11A 0.9900
C11 H11B 0.9900
C12 H12A 0.9900
C12 H12B 0.9900
C13 C18 1.524(11)
C13 C14 1.549(11)
C13 P1 1.845(8)
C13 H13 1.0000
C14 C15 1.528(12)
C14 H14A 0.9900
C14 H14B 0.9900
C15 C16 1.529(13)
C15 H15A 0.9900
C15 H15B 0.9900
C16 C17 1.529(13)
C16 H16A 0.9900
C16 H16B 0.9900
C17 C18 1.526(13)
C17 H17A 0.9900
C17 H17B 0.9900
C18 H18A 0.9900
C18 H18B 0.9900
C19 C20 1.195(12)
C20 C21 1.474(12)
C21 H21A 0.9800
C21 H21B 0.9800
C21 H21C 0.9800

loop_
_geom_torsion_atom_site_label_1
_geom_torsion_atom_site_label_2
_geom_torsion_atom_site_label_3
_geom_torsion_atom_site_label_4
_geom_torsion
C6 C1 C2 C3 54.4(9)
P1 C1 C2 C3 179.2(5)
C1 C2 C3 C4 -58.1(9)
C2 C3 C4 C5 59.5(9)
C3 C4 C5 C6 -57.3(9)
C4 C5 C6 C1 54.4(9)
C2 C1 C6 C5 -52.7(9)
P1 C1 C6 C5 179.8(5)
C12 C7 C8 C9 58.5(8)
P1 C7 C8 C9 -174.4(5)
C7 C8 C9 C10 -57.1(9)
C8 C9 C10 C11 54.9(9)
C9 C10 C11 C12 -54.8(9)
C8 C7 C12 C11 -58.1(8)
P1 C7 C12 C11 171.9(6)
C10 C11 C12 C7 56.7(9)
C18 C13 C14 C15 -55.5(9)
P1 C13 C14 C15 -178.3(6)
C13 C14 C15 C16 56.6(10)
C14 C15 C16 C17 -56.6(10)
C15 C16 C17 C18 55.9(11)
C14 C13 C18 C17 55.0(9)
P1 C13 C18 C17 176.8(6)
C16 C17 C18 C13 -55.8(10)
C2 C1 P1 C13 60.3(6)
C6 C1 P1 C13 -174.0(5)
C2 C1 P1 C7 -55.2(6)
C6 C1 P1 C7 70.5(6)
C2 C1 P1 Au1 -176.9(5)
C6 C1 P1 Au1 -51.1(6)
C18 C13 P1 C1 53.0(6)
C14 C13 P1 C1 174.8(5)
C18 C13 P1 C7 166.5(5)
C14 C13 P1 C7 -71.8(6)
C18 C13 P1 Au1 -70.9(6)
C14 C13 P1 Au1 50.8(6)
C12 C7 P1 C1 -143.1(5)
C8 C7 P1 C1 90.3(6)
C12 C7 P1 C13 102.5(6)
C8 C7 P1 C13 -24.1(7)
C12 C7 P1 Au1 -20.2(6)
C8 C7 P1 Au1 -146.8(5)
